data_1505476
loop_
_publ_author_name
'Columbus, Ishay'
'Biali, Silvio E.'

_publ_section_title
;
 The nucleophilic substitution route. A facile method for the fourfold
 functionalization of the methylene bridges of calix[4]arene.
;
_journal_issue 15
_journal_name_full 'Organic letters'
_journal_page_first 2927
_journal_page_last 2929
_journal_paper_doi 10.1021/ol0713178
_journal_volume 9
_journal_year 2007
_chemical_formula_moiety 'C48 H60 Br4 O4, 1.5(C H Cl3), 0.5(H2 O)'
_chemical_formula_sum 'C49.5 H61.5 Br4 Cl4.5 O4.5'
_chemical_formula_weight 1207.65
_chemical_name_systematic
; 
 ? 
;
_space_group_IT_number 19
_symmetry_cell_setting orthorhombic
_symmetry_space_group_name_Hall 'P 2ac 2ab'
_symmetry_space_group_name_H-M 'P 21 21 21'
_atom_sites_solution_hydrogens geom
_atom_sites_solution_primary direct
_atom_sites_solution_secondary difmap
_audit_creation_method SHELXL-97
_cell_angle_alpha 90.00
_cell_angle_beta 90.00
_cell_angle_gamma 90.00
_cell_formula_units_Z 4
_cell_length_a 10.917(2)
_cell_length_b 13.554(3)
_cell_length_c 38.189(7)
_cell_measurement_temperature 173(2)
_cell_volume 5650.8(19)
_computing_cell_refinement 'Bruker SMART'
_computing_data_collection 'Bruker SMART'
_computing_data_reduction 'Bruker SAINT'
_computing_molecular_graphics 'Bruker SHELXTL'
_computing_publication_material 'Bruker SHELXTL'
_computing_structure_refinement 'SHELXL-97 (Sheldrick, 1997)'
_computing_structure_solution 'SHELXS-97 (Sheldrick, 1990)'
_diffrn_ambient_temperature 173(2)
_diffrn_measured_fraction_theta_full 1.000
_diffrn_measured_fraction_theta_max 1.000
_diffrn_measurement_device_type 'CCD area detector'
_diffrn_measurement_method 'phi and omega scans'
_diffrn_radiation_monochromator graphite
_diffrn_radiation_source 'fine-focus sealed tube'
_diffrn_radiation_type MoK\a
_diffrn_radiation_wavelength 0.71073
_diffrn_reflns_av_R_equivalents 0.0767
_diffrn_reflns_av_sigmaI/netI 0.0787
_diffrn_reflns_limit_h_max 13
_diffrn_reflns_limit_h_min -13
_diffrn_reflns_limit_k_max 17
_diffrn_reflns_limit_k_min -17
_diffrn_reflns_limit_l_max 48
_diffrn_reflns_limit_l_min -48
_diffrn_reflns_number 63328
_diffrn_reflns_theta_full 27.00
_diffrn_reflns_theta_max 27.00
_diffrn_reflns_theta_min 1.84
_exptl_absorpt_coefficient_mu 3.101
_exptl_absorpt_correction_T_max 0.6707
_exptl_absorpt_correction_T_min 0.3359
_exptl_absorpt_correction_type integration
_exptl_crystal_colour colorless
_exptl_crystal_density_diffrn 1.420
_exptl_crystal_density_method 'not measured'
_exptl_crystal_description plate
_exptl_crystal_F_000 2444
_exptl_crystal_size_max 0.45
_exptl_crystal_size_mid 0.33
_exptl_crystal_size_min 0.14
_refine_diff_density_max 1.665
_refine_diff_density_min -1.041
_refine_diff_density_rms 0.142
_refine_ls_abs_structure_details 'Flack H D (1983), Acta Cryst. A39, 876-881'
_refine_ls_abs_structure_Flack 0.038(13)
_refine_ls_extinction_method none
_refine_ls_goodness_of_fit_ref 0.988
_refine_ls_hydrogen_treatment mixed
_refine_ls_matrix_type full
_refine_ls_number_parameters 597
_refine_ls_number_reflns 12319
_refine_ls_number_restraints 0
_refine_ls_restrained_S_all 0.988
_refine_ls_R_factor_all 0.0958
_refine_ls_R_factor_gt 0.0648
_refine_ls_shift/su_max 5.924
_refine_ls_shift/su_mean 0.065
_refine_ls_structure_factor_coef Fsqd
_refine_ls_weighting_details 'calc w=1/[\s^2^(Fo^2^)+(0.1187P)^2^+0.0000P] where P=(Fo^2^+2Fc^2^)/3'
_refine_ls_weighting_scheme calc
_refine_ls_wR_factor_gt 0.1811
_refine_ls_wR_factor_ref 0.1896
_reflns_number_gt 8212
_reflns_number_total 12319
_reflns_threshold_expression >2sigma(I)
_cod_data_source_file ol0713178si20070604_061406.cif
_cod_data_source_block ishay2lm
_cod_depositor_comments
;
The following automatic conversions were performed:

'_symmetry_cell_setting' value 'Orthorhombic' changed to
'orthorhombic' according to
/home/saulius/struct/CIF-dictionaries/cif_core.dic dictionary named
'cif_core.dic' version 2.4.1 from 2010-06-29.

Automatic conversion script
Id: cif_fix_values 1715 2011-07-08 13:25:40Z adriana 
;
_cod_original_cell_volume 5650.8(18)
_cod_original_sg_symbol_H-M P2(1)2(1)2(1)
_cod_original_formula_sum 'C49.50 H61.50 Br4 Cl4.50 O4.50'
_cod_database_code 1505476

loop_
_symmetry_equiv_pos_as_xyz
'x, y, z'
'-x+1/2, -y, z+1/2'
'-x, y+1/2, -z+1/2'
'x+1/2, -y+1/2, -z'

loop_
_atom_site_label
_atom_site_type_symbol
_atom_site_fract_x
_atom_site_fract_y
_atom_site_fract_z
_atom_site_U_iso_or_equiv
_atom_site_adp_type
_atom_site_occupancy
_atom_site_symmetry_multiplicity
_atom_site_calc_flag
_atom_site_refinement_flags
Br1 Br 0.52587(7) -0.20821(5) 0.08705(2) 0.0413(2) Uani 1 1 d .
Br2 Br 1.23624(7) -0.27317(6) 0.14811(3) 0.0529(2) Uani 1 1 d .
Br3 Br 1.22298(8) 0.20919(7) 0.22535(2) 0.0516(2) Uani 1 1 d .
Br4 Br 0.50840(8) 0.26533(7) 0.17248(3) 0.0595(3) Uani 1 1 d .
C1 C 0.6355(5) 0.0171(4) 0.13925(17) 0.0210(14) Uani 1 1 d .
C2 C 0.6627(5) -0.0402(4) 0.11041(16) 0.0189(13) Uani 1 1 d .
C3 C 0.6987(5) 0.0051(4) 0.07951(17) 0.0216(13) Uani 1 1 d .
H3 H 0.7173 -0.0352 0.0599 0.026 Uiso 1 1 calc R
C4 C 0.7089(5) 0.1070(4) 0.07604(17) 0.0225(14) Uani 1 1 d .
C5 C 0.6887(6) 0.1622(4) 0.10645(19) 0.0280(15) Uani 1 1 d .
H5 H 0.6993 0.2318 0.1054 0.034 Uiso 1 1 calc R
C6 C 0.6539(5) 0.1199(4) 0.13817(17) 0.0223(14) Uani 1 1 d .
C7 C 0.6465(6) 0.1783(4) 0.17140(18) 0.0284(15) Uani 1 1 d .
H7 H 0.6351 0.1298 0.1909 0.034 Uiso 1 1 calc R
C8 C 0.8642(7) 0.1757(4) 0.19263(17) 0.0263(15) Uani 1 1 d .
C9 C 0.7682(6) 0.2303(4) 0.17791(16) 0.0271(14) Uani 1 1 d .
C10 C 0.7927(6) 0.3270(4) 0.16657(17) 0.0275(15) Uani 1 1 d .
H10 H 0.7277 0.3661 0.1575 0.033 Uiso 1 1 calc R
C11 C 0.9109(6) 0.3670(5) 0.16833(17) 0.0279(15) Uani 1 1 d .
C12 C 1.0009(6) 0.3107(4) 0.18335(16) 0.0272(15) Uani 1 1 d .
H12 H 1.0799 0.3390 0.1863 0.033 Uiso 1 1 calc R
C13 C 0.9819(6) 0.2125(5) 0.19460(16) 0.0268(13) Uani 1 1 d .
C14 C 1.0794(6) 0.1436(5) 0.20542(19) 0.0307(16) Uani 1 1 d .
H14 H 1.0442 0.1010 0.2243 0.037 Uiso 1 1 calc R
C15 C 1.1032(6) -0.0261(4) 0.17881(17) 0.0231(14) Uani 1 1 d .
C16 C 1.1171(6) 0.0759(4) 0.17596(17) 0.0237(14) Uani 1 1 d .
C17 C 1.1575(6) 0.1163(5) 0.14441(17) 0.0255(14) Uani 1 1 d .
H17 H 1.1663 0.1859 0.1425 0.031 Uiso 1 1 calc R
C18 C 1.1848(5) 0.0589(5) 0.11620(16) 0.0211(13) Uani 1 1 d .
C19 C 1.1622(6) -0.0430(4) 0.11906(17) 0.0213(13) Uani 1 1 d .
H19 H 1.1740 -0.0841 0.0992 0.026 Uiso 1 1 calc R
C20 C 1.1236(5) -0.0841(4) 0.14981(17) 0.0232(13) Uani 1 1 d .
C21 C 1.0892(6) -0.1927(4) 0.1509(2) 0.0298(15) Uani 1 1 d .
H21 H 1.0509 -0.2056 0.1743 0.036 Uiso 1 1 calc R
C22 C 0.8752(6) -0.1850(4) 0.12959(17) 0.0221(14) Uani 1 1 d .
C23 C 0.9939(5) -0.2182(4) 0.12309(16) 0.0238(13) Uani 1 1 d .
C24 C 1.0173(6) -0.2625(4) 0.09209(16) 0.0261(14) Uani 1 1 d .
H24 H 1.0979 -0.2860 0.0878 0.031 Uiso 1 1 calc R
C25 C 0.9300(6) -0.2753(5) 0.06636(17) 0.0270(14) Uani 1 1 d .
C26 C 0.8127(6) -0.2433(4) 0.07404(18) 0.0282(15) Uani 1 1 d .
H26 H 0.7496 -0.2532 0.0573 0.034 Uiso 1 1 calc R
C27 C 0.7842(6) -0.1969(4) 0.10564(16) 0.0241(14) Uani 1 1 d .
C28 C 0.6602(6) -0.1519(4) 0.11376(19) 0.0265(15) Uani 1 1 d .
H28 H 0.6429 -0.1666 0.1389 0.032 Uiso 1 1 calc R
C29 C 0.7421(7) 0.1569(5) 0.04161(18) 0.0333(16) Uani 1 1 d .
C30 C 0.7971(11) 0.0876(7) 0.0160(2) 0.064(3) Uani 1 1 d .
H30A H 0.8755 0.0632 0.0250 0.096 Uiso 1 1 calc R
H30B H 0.8109 0.1219 -0.0063 0.096 Uiso 1 1 calc R
H30C H 0.7415 0.0319 0.0122 0.096 Uiso 1 1 calc R
C31 C 0.6228(10) 0.1998(9) 0.0261(3) 0.079(3) Uani 1 1 d .
H31A H 0.6430 0.2509 0.0089 0.118 Uiso 1 1 calc R
H31B H 0.5734 0.2287 0.0449 0.118 Uiso 1 1 calc R
H31C H 0.5762 0.1471 0.0147 0.118 Uiso 1 1 calc R
C32 C 0.8253(10) 0.2463(7) 0.0473(2) 0.061(3) Uani 1 1 d .
H32A H 0.8959 0.2268 0.0616 0.092 Uiso 1 1 calc R
H32B H 0.7794 0.2983 0.0594 0.092 Uiso 1 1 calc R
H32C H 0.8538 0.2710 0.0246 0.092 Uiso 1 1 calc R
C33 C 0.9396(7) 0.4709(5) 0.1548(2) 0.0364(17) Uani 1 1 d .
C34 C 0.8339(9) 0.5183(6) 0.1361(3) 0.057(2) Uani 1 1 d .
H34A H 0.7674 0.5306 0.1528 0.085 Uiso 1 1 calc R
H34B H 0.8048 0.4743 0.1175 0.085 Uiso 1 1 calc R
H34C H 0.8606 0.5810 0.1258 0.085 Uiso 1 1 calc R
C35 C 0.9775(11) 0.5341(5) 0.1856(3) 0.069(3) Uani 1 1 d .
H35A H 1.0088 0.5974 0.1770 0.104 Uiso 1 1 calc R
H35B H 1.0416 0.5003 0.1989 0.104 Uiso 1 1 calc R
H35C H 0.9065 0.5457 0.2007 0.104 Uiso 1 1 calc R
C36 C 1.0437(9) 0.4655(6) 0.1290(3) 0.070(3) Uani 1 1 d .
H36A H 1.0187 0.4261 0.1087 0.105 Uiso 1 1 calc R
H36B H 1.1149 0.4347 0.1402 0.105 Uiso 1 1 calc R
H36C H 1.0653 0.5323 0.1213 0.105 Uiso 1 1 calc R
C37 C 1.2349(6) 0.1019(5) 0.08162(17) 0.0277(14) Uani 1 1 d .
C38 C 1.2430(12) 0.2103(6) 0.0813(2) 0.073(3) Uani 1 1 d .
H38A H 1.2978 0.2322 0.1001 0.109 Uiso 1 1 calc R
H38B H 1.1613 0.2384 0.0850 0.109 Uiso 1 1 calc R
H38C H 1.2753 0.2323 0.0587 0.109 Uiso 1 1 calc R
C39 C 1.3629(9) 0.0603(9) 0.0760(3) 0.081(4) Uani 1 1 d .
H39A H 1.3935 0.0809 0.0531 0.121 Uiso 1 1 calc R
H39B H 1.3598 -0.0119 0.0771 0.121 Uiso 1 1 calc R
H39C H 1.4177 0.0851 0.0944 0.121 Uiso 1 1 calc R
C40 C 1.1596(11) 0.0660(8) 0.0504(2) 0.073(3) Uani 1 1 d .
H40A H 1.0747 0.0883 0.0530 0.109 Uiso 1 1 calc R
H40B H 1.1617 -0.0063 0.0496 0.109 Uiso 1 1 calc R
H40C H 1.1942 0.0928 0.0287 0.109 Uiso 1 1 calc R
C41 C 0.9594(8) -0.3258(7) 0.0313(2) 0.045(2) Uani 1 1 d .
C42 C 1.0822(12) -0.2966(15) 0.0179(3) 0.145(9) Uani 1 1 d .
H42A H 1.1411 -0.2960 0.0372 0.218 Uiso 1 1 calc R
H42B H 1.0773 -0.2305 0.0075 0.218 Uiso 1 1 calc R
H42C H 1.1089 -0.3439 0.0001 0.218 Uiso 1 1 calc R
C43 C 0.946(3) -0.4291(13) 0.0340(5) 0.31(2) Uani 1 1 d .
H43A H 0.9036 -0.4542 0.0132 0.469 Uiso 1 1 calc R
H43B H 0.8971 -0.4449 0.0549 0.469 Uiso 1 1 calc R
H43C H 1.0264 -0.4601 0.0359 0.469 Uiso 1 1 calc R
C44 C 0.8597(13) -0.3130(11) 0.0040(3) 0.104(5) Uani 1 1 d .
H44A H 0.8843 -0.3458 -0.0177 0.156 Uiso 1 1 calc R
H44B H 0.8469 -0.2425 -0.0005 0.156 Uiso 1 1 calc R
H44C H 0.7833 -0.3423 0.0126 0.156 Uiso 1 1 calc R
C45 C 0.4653(7) -0.0323(6) 0.1726(2) 0.045(2) Uani 1 1 d .
H45A H 0.4307 0.0342 0.1704 0.067 Uiso 1 1 calc R
H45B H 0.4416 -0.0607 0.1952 0.067 Uiso 1 1 calc R
H45C H 0.4340 -0.0738 0.1536 0.067 Uiso 1 1 calc R
C46 C 0.8038(9) 0.0674(8) 0.2371(2) 0.065(3) Uani 1 1 d .
H46A H 0.8676 0.0926 0.2527 0.098 Uiso 1 1 calc R
H46B H 0.7900 -0.0028 0.2419 0.098 Uiso 1 1 calc R
H46C H 0.7276 0.1040 0.2410 0.098 Uiso 1 1 calc R
C47 C 1.1654(7) -0.0986(7) 0.2321(2) 0.044(2) Uani 1 1 d .
H47A H 1.2115 -0.1505 0.2200 0.066 Uiso 1 1 calc R
H47B H 1.1332 -0.1246 0.2542 0.066 Uiso 1 1 calc R
H47C H 1.2197 -0.0426 0.2369 0.066 Uiso 1 1 calc R
C48 C 0.8141(7) -0.1904(5) 0.18998(18) 0.0347(17) Uani 1 1 d .
H48A H 0.7540 -0.2400 0.1827 0.052 Uiso 1 1 calc R
H48B H 0.7774 -0.1471 0.2077 0.052 Uiso 1 1 calc R
H48C H 0.8860 -0.2234 0.1999 0.052 Uiso 1 1 calc R
C49 C 0.4974(11) 0.5235(7) 0.0763(3) 0.071(3) Uani 1 1 d .
H49 H 0.5369 0.5779 0.0899 0.085 Uiso 1 1 calc R
C50 C 0.4943(18) 0.5314(14) 0.1909(5) 0.059(5) Uiso 0.50 1 d P
H50 H 0.5453 0.4771 0.1808 0.070 Uiso 0.50 1 calc PR
Cl1 Cl 0.5063(4) 0.4162(2) 0.10071(9) 0.0970(10) Uani 1 1 d .
Cl2 Cl 0.3472(3) 0.5562(3) 0.06804(11) 0.1104(12) Uani 1 1 d .
Cl3 Cl 0.5781(4) 0.5079(3) 0.03760(10) 0.1111(12) Uani 1 1 d .
Cl4 Cl 0.5259(4) 0.6354(3) 0.16344(11) 0.0521(10) Uani 0.50 1 d P
Cl5 Cl 0.3468(4) 0.4887(3) 0.18765(13) 0.0567(11) Uani 0.50 1 d P
Cl6 Cl 0.5375(7) 0.5394(8) 0.22901(18) 0.129(3) Uani 0.50 1 d P
O1 O 0.5954(4) -0.0270(3) 0.17043(11) 0.0250(10) Uani 1 1 d .
O2 O 0.8420(4) 0.0794(3) 0.20139(12) 0.0298(11) Uani 1 1 d .
O3 O 1.0672(4) -0.0672(3) 0.21071(12) 0.0296(11) Uani 1 1 d .
O4 O 0.8503(4) -0.1330(3) 0.16028(11) 0.0259(10) Uani 1 1 d .
O1W O 0.4790(9) 0.7150(8) 0.2332(3) 0.043(2) Uani 0.50 1 d P

loop_
_atom_site_aniso_label
_atom_site_aniso_U_11
_atom_site_aniso_U_22
_atom_site_aniso_U_33
_atom_site_aniso_U_23
_atom_site_aniso_U_13
_atom_site_aniso_U_12
Br1 0.0359(4) 0.0356(4) 0.0524(5) -0.0070(4) -0.0071(4) -0.0050(3)
Br2 0.0389(4) 0.0366(4) 0.0832(6) -0.0017(4) -0.0077(4) 0.0066(3)
Br3 0.0471(5) 0.0592(5) 0.0486(5) -0.0172(4) -0.0110(4) -0.0021(4)
Br4 0.0458(5) 0.0483(5) 0.0844(7) -0.0063(5) 0.0086(5) 0.0091(4)
C1 0.008(3) 0.021(3) 0.034(4) 0.011(3) -0.001(3) -0.002(2)
C2 0.013(3) 0.020(3) 0.024(3) 0.000(3) 0.000(2) 0.002(2)
C3 0.019(3) 0.016(3) 0.030(4) -0.001(3) 0.003(3) 0.000(2)
C4 0.016(3) 0.021(3) 0.031(4) 0.007(3) 0.000(3) -0.002(2)
C5 0.025(3) 0.011(3) 0.048(5) 0.007(3) 0.003(3) 0.000(2)
C6 0.013(3) 0.024(3) 0.030(4) -0.002(3) -0.001(3) 0.002(2)
C7 0.029(3) 0.020(3) 0.037(4) -0.004(3) 0.004(3) -0.002(3)
C8 0.041(4) 0.018(3) 0.021(3) -0.001(3) 0.005(3) 0.002(3)
C9 0.043(4) 0.019(3) 0.019(3) -0.006(3) 0.012(3) -0.009(3)
C10 0.031(4) 0.017(3) 0.034(4) -0.005(3) 0.008(3) 0.000(3)
C11 0.042(4) 0.019(3) 0.022(4) -0.003(3) 0.002(3) 0.000(3)
C12 0.032(4) 0.026(3) 0.024(3) -0.012(3) 0.003(3) -0.008(3)
C13 0.035(3) 0.029(3) 0.017(3) -0.003(3) 0.002(3) 0.002(3)
C14 0.026(4) 0.031(4) 0.035(4) -0.002(3) 0.007(3) 0.001(3)
C15 0.021(3) 0.021(3) 0.027(4) 0.006(3) 0.001(3) 0.001(2)
C16 0.029(3) 0.019(3) 0.024(3) 0.005(3) 0.000(3) -0.001(3)
C17 0.026(3) 0.021(3) 0.030(4) -0.002(3) -0.002(3) -0.006(3)
C18 0.019(3) 0.024(3) 0.021(3) 0.000(3) 0.000(3) -0.001(2)
C19 0.023(3) 0.018(3) 0.023(3) -0.004(3) -0.006(3) 0.004(2)
C20 0.022(3) 0.024(3) 0.025(4) 0.000(3) 0.000(3) -0.003(2)
C21 0.028(3) 0.019(3) 0.042(4) 0.011(3) -0.007(3) 0.000(3)
C22 0.030(3) 0.010(3) 0.026(3) 0.001(2) -0.001(3) -0.002(2)
C23 0.024(3) 0.011(3) 0.036(4) 0.004(3) 0.001(3) 0.000(2)
C24 0.027(3) 0.021(3) 0.031(4) 0.007(3) 0.003(3) -0.001(3)
C25 0.032(3) 0.019(3) 0.031(4) 0.006(3) 0.010(3) 0.001(3)
C26 0.034(4) 0.019(3) 0.031(4) 0.008(3) 0.001(3) -0.003(3)
C27 0.034(4) 0.011(3) 0.026(3) 0.001(3) 0.001(3) -0.005(3)
C28 0.025(3) 0.016(3) 0.038(4) 0.002(3) -0.004(3) 0.000(2)
C29 0.042(4) 0.027(3) 0.031(4) 0.004(3) 0.009(3) 0.003(3)
C30 0.095(8) 0.057(6) 0.039(5) 0.008(4) 0.030(5) 0.004(5)
C31 0.076(7) 0.104(9) 0.055(6) 0.043(6) 0.004(5) -0.006(7)
C32 0.076(6) 0.055(6) 0.053(6) 0.007(4) 0.014(5) -0.032(5)
C33 0.041(4) 0.025(3) 0.043(4) 0.007(3) -0.002(4) -0.004(3)
C34 0.060(6) 0.030(4) 0.080(7) 0.019(4) -0.003(5) -0.007(4)
C35 0.115(9) 0.015(3) 0.078(7) -0.009(4) -0.007(6) -0.017(5)
C36 0.068(7) 0.040(5) 0.101(8) 0.032(5) 0.036(6) 0.001(4)
C37 0.029(3) 0.033(3) 0.021(3) 0.008(3) 0.003(3) 0.002(3)
C38 0.139(10) 0.035(4) 0.044(5) 0.008(4) 0.022(6) -0.021(6)
C39 0.058(6) 0.097(9) 0.087(8) 0.046(7) 0.034(6) 0.010(6)
C40 0.112(9) 0.078(7) 0.029(5) 0.005(5) -0.016(5) -0.014(7)
C41 0.044(5) 0.062(5) 0.029(4) 0.002(4) 0.014(4) 0.012(4)
C42 0.074(8) 0.28(2) 0.077(9) -0.090(13) 0.029(7) -0.063(12)
C43 0.68(6) 0.129(14) 0.135(14) -0.113(13) 0.26(3) -0.18(2)
C44 0.104(10) 0.157(14) 0.051(7) -0.047(8) -0.012(6) 0.022(10)
C45 0.028(4) 0.059(5) 0.047(5) 0.014(4) 0.016(4) -0.013(4)
C46 0.061(6) 0.076(7) 0.059(6) 0.028(5) 0.024(5) -0.001(5)
C47 0.037(4) 0.061(5) 0.034(5) 0.017(4) 0.000(3) 0.010(4)
C48 0.041(4) 0.040(4) 0.022(4) -0.001(3) 0.008(3) -0.001(3)
C49 0.088(8) 0.056(6) 0.068(7) -0.005(5) -0.025(6) -0.004(6)
Cl1 0.129(3) 0.0640(16) 0.098(2) 0.0159(16) -0.013(2) -0.0034(19)
Cl2 0.087(2) 0.107(3) 0.138(3) -0.030(2) -0.025(2) 0.030(2)
Cl3 0.119(3) 0.114(3) 0.100(2) -0.004(2) 0.027(2) -0.009(2)
Cl4 0.045(2) 0.050(2) 0.061(3) 0.0129(19) 0.012(2) 0.0083(19)
Cl5 0.040(2) 0.054(2) 0.076(3) -0.009(2) 0.013(2) 0.0060(19)
Cl6 0.079(4) 0.223(9) 0.086(5) 0.036(5) -0.002(4) 0.073(6)
O1 0.026(2) 0.024(2) 0.025(2) 0.0013(19) 0.005(2) -0.0002(18)
O2 0.034(3) 0.023(2) 0.032(3) 0.008(2) 0.009(2) -0.001(2)
O3 0.029(2) 0.032(3) 0.028(3) 0.014(2) 0.000(2) -0.004(2)
O4 0.029(2) 0.022(2) 0.027(3) 0.0022(19) 0.001(2) -0.0001(19)
O1W 0.026(5) 0.056(6) 0.045(6) -0.021(5) -0.001(4) 0.008(5)

loop_
_atom_type_symbol
_atom_type_description
_atom_type_scat_dispersion_real
_atom_type_scat_dispersion_imag
_atom_type_scat_source
C C 0.0033 0.0016 'International Tables Vol C Tables 4.2.6.8 and 6.1.1.4'
H H 0.0000 0.0000 'International Tables Vol C Tables 4.2.6.8 and 6.1.1.4'
O O 0.0106 0.0060 'International Tables Vol C Tables 4.2.6.8 and 6.1.1.4'
Br Br -0.2901 2.4595 'International Tables Vol C Tables 4.2.6.8 and 6.1.1.4'
Cl Cl 0.1484 0.1585 'International Tables Vol C Tables 4.2.6.8 and 6.1.1.4'

loop_
_geom_angle_atom_site_label_1
_geom_angle_atom_site_label_2
_geom_angle_atom_site_label_3
_geom_angle
C2 C1 O1 120.3(5)
C2 C1 C6 120.2(6)
O1 C1 C6 119.4(6)
C1 C2 C3 119.4(5)
C1 C2 C28 119.3(6)
C3 C2 C28 121.2(6)
C2 C3 C4 122.9(6)
C2 C3 H3 118.6
C4 C3 H3 118.6
C3 C4 C5 116.1(6)
C3 C4 C29 122.8(6)
C5 C4 C29 121.1(5)
C6 C5 C4 122.9(6)
C6 C5 H5 118.5
C4 C5 H5 118.5
C5 C6 C1 118.2(6)
C5 C6 C7 122.2(6)
C1 C6 C7 119.3(6)
C6 C7 C9 109.6(5)
C6 C7 Br4 112.7(5)
C9 C7 Br4 113.4(4)
C6 C7 H7 106.9
C9 C7 H7 106.9
Br4 C7 H7 106.9
O2 C8 C13 119.8(6)
O2 C8 C9 118.0(6)
C13 C8 C9 121.8(6)
C8 C9 C10 118.3(6)
C8 C9 C7 118.2(5)
C10 C9 C7 123.1(6)
C11 C10 C9 121.4(7)
C11 C10 H10 119.3
C9 C10 H10 119.3
C12 C11 C10 117.7(6)
C12 C11 C33 120.4(6)
C10 C11 C33 121.8(6)
C11 C12 C13 123.1(6)
C11 C12 H12 118.4
C13 C12 H12 118.4
C8 C13 C12 117.4(6)
C8 C13 C14 117.2(6)
C12 C13 C14 125.1(6)
C13 C14 C16 111.9(6)
C13 C14 Br3 113.5(5)
C16 C14 Br3 110.3(4)
C13 C14 H14 106.9
C16 C14 H14 106.9
Br3 C14 H14 106.9
C20 C15 C16 119.0(6)
C20 C15 O3 121.3(5)
C16 C15 O3 119.6(6)
C15 C16 C17 119.4(6)
C15 C16 C14 121.0(6)
C17 C16 C14 119.5(6)
C18 C17 C16 121.8(6)
C18 C17 H17 119.1
C16 C17 H17 119.1
C17 C18 C19 117.5(6)
C17 C18 C37 122.5(6)
C19 C18 C37 120.0(6)
C20 C19 C18 121.4(6)
C20 C19 H19 119.3
C18 C19 H19 119.3
C19 C20 C15 120.6(6)
C19 C20 C21 119.7(6)
C15 C20 C21 119.4(6)
C20 C21 C23 111.6(5)
C20 C21 Br2 109.8(4)
C23 C21 Br2 113.4(5)
C20 C21 H21 107.3
C23 C21 H21 107.3
Br2 C21 H21 107.3
C27 C22 C23 121.4(6)
C27 C22 O4 118.8(6)
C23 C22 O4 119.6(6)
C24 C23 C22 118.4(6)
C24 C23 C21 125.5(6)
C22 C23 C21 115.8(6)
C23 C24 C25 123.3(6)
C23 C24 H24 118.4
C25 C24 H24 118.4
C24 C25 C26 116.7(6)
C24 C25 C41 122.1(6)
C26 C25 C41 121.2(7)
C25 C26 C27 122.1(7)
C25 C26 H26 119.0
C27 C26 H26 119.0
C22 C27 C26 118.2(6)
C22 C27 C28 117.8(6)
C26 C27 C28 123.8(6)
C27 C28 C2 111.6(5)
C27 C28 Br1 114.1(4)
C2 C28 Br1 111.2(4)
C27 C28 H28 106.5
C2 C28 H28 106.5
Br1 C28 H28 106.5
C30 C29 C4 112.6(6)
C30 C29 C32 110.8(7)
C4 C29 C32 111.7(6)
C30 C29 C31 109.1(8)
C4 C29 C31 107.3(6)
C32 C29 C31 104.9(7)
C29 C30 H30A 109.5
C29 C30 H30B 109.4
H30A C30 H30B 109.5
C29 C30 H30C 109.5
H30A C30 H30C 109.5
H30B C30 H30C 109.5
C29 C31 H31A 109.5
C29 C31 H31B 109.5
H31A C31 H31B 109.5
C29 C31 H31C 109.5
H31A C31 H31C 109.5
H31B C31 H31C 109.5
C29 C32 H32A 109.4
C29 C32 H32B 109.5
H32A C32 H32B 109.5
C29 C32 H32C 109.5
H32A C32 H32C 109.5
H32B C32 H32C 109.5
C34 C33 C36 106.8(7)
C34 C33 C35 109.7(7)
C36 C33 C35 109.2(8)
C34 C33 C11 113.4(6)
C36 C33 C11 109.3(6)
C35 C33 C11 108.4(6)
C33 C34 H34A 109.5
C33 C34 H34B 109.4
H34A C34 H34B 109.5
C33 C34 H34C 109.5
H34A C34 H34C 109.5
H34B C34 H34C 109.5
C33 C35 H35A 109.5
C33 C35 H35B 109.4
H35A C35 H35B 109.5
C33 C35 H35C 109.5
H35A C35 H35C 109.5
H35B C35 H35C 109.5
C33 C36 H36A 109.5
C33 C36 H36B 109.4
H36A C36 H36B 109.5
C33 C36 H36C 109.5
H36A C36 H36C 109.5
H36B C36 H36C 109.5
C38 C37 C39 108.3(8)
C38 C37 C40 110.2(7)
C39 C37 C40 105.5(8)
C38 C37 C18 113.9(6)
C39 C37 C18 107.8(6)
C40 C37 C18 110.8(6)
C37 C38 H38A 109.5
C37 C38 H38B 109.5
H38A C38 H38B 109.5
C37 C38 H38C 109.5
H38A C38 H38C 109.5
H38B C38 H38C 109.5
C37 C39 H39A 109.4
C37 C39 H39B 109.3
H39A C39 H39B 109.5
C37 C39 H39C 109.7
H39A C39 H39C 109.5
H39B C39 H39C 109.5
C37 C40 H40A 109.4
C37 C40 H40B 109.5
H40A C40 H40B 109.5
C37 C40 H40C 109.5
H40A C40 H40C 109.5
H40B C40 H40C 109.5
C43 C41 C42 112.6(15)
C43 C41 C44 95.0(15)
C42 C41 C44 112.2(9)
C43 C41 C25 110.8(8)
C42 C41 C25 111.7(8)
C44 C41 C25 113.4(7)
C41 C42 H42A 109.4
C41 C42 H42B 109.8
H42A C42 H42B 109.5
C41 C42 H42C 109.3
H42A C42 H42C 109.5
H42B C42 H42C 109.5
C41 C43 H43A 123.0
C41 C43 H43B 122.2
H43A C43 H43B 94.1
C41 C43 H43C 121.5
H43A C43 H43C 93.8
H43B C43 H43C 94.7
C41 C44 H44A 109.4
C41 C44 H44B 109.7
H44A C44 H44B 109.5
C41 C44 H44C 109.3
H44A C44 H44C 109.5
H44B C44 H44C 109.5
O1 C45 H45A 109.5
O1 C45 H45B 109.5
H45A C45 H45B 109.5
O1 C45 H45C 109.5
H45A C45 H45C 109.5
H45B C45 H45C 109.5
O2 C46 H46A 109.4
O2 C46 H46B 109.5
H46A C46 H46B 109.5
O2 C46 H46C 109.5
H46A C46 H46C 109.5
H46B C46 H46C 109.5
O3 C47 H47A 109.5
O3 C47 H47B 109.5
H47A C47 H47B 109.5
O3 C47 H47C 109.5
H47A C47 H47C 109.5
H47B C47 H47C 109.5
O4 C48 H48A 109.4
O4 C48 H48B 109.5
H48A C48 H48B 109.5
O4 C48 H48C 109.5
H48A C48 H48C 109.5
H48B C48 H48C 109.5
Cl2 C49 Cl1 111.6(7)
Cl2 C49 Cl3 111.0(6)
Cl1 C49 Cl3 109.1(6)
Cl2 C49 H49 108.4
Cl1 C49 H49 108.4
Cl3 C49 H49 108.3
Cl6 C50 Cl5 112.4(12)
Cl6 C50 Cl4 116.2(12)
Cl5 C50 Cl4 113.8(11)
Cl6 C50 H50 104.3
Cl5 C50 H50 104.2
Cl4 C50 H50 104.2
C1 O1 C45 112.4(5)
C8 O2 C46 113.1(6)
C15 O3 C47 114.3(5)
C22 O4 C48 116.5(5)

loop_
_geom_bond_atom_site_label_1
_geom_bond_atom_site_label_2
_geom_bond_distance
Br1 C28 1.943(6)
Br2 C21 1.943(6)
Br3 C14 1.956(7)
Br4 C7 1.915(6)
C1 C2 1.380(9)
C1 O1 1.402(7)
C1 C6 1.408(8)
C2 C3 1.387(9)
C2 C28 1.519(8)
C3 C4 1.392(8)
C3 H3 0.9500
C4 C5 1.399(9)
C4 C29 1.522(9)
C5 C6 1.393(9)
C5 H5 0.9500
C6 C7 1.498(9)
C7 C9 1.525(9)
C7 H7 1.0000
C8 O2 1.369(7)
C8 C13 1.380(10)
C8 C9 1.401(9)
C9 C10 1.406(8)
C10 C11 1.401(10)
C10 H10 0.9500
C11 C12 1.370(9)
C11 C33 1.531(9)
C12 C13 1.414(9)
C12 H12 0.9500
C13 C14 1.475(9)
C14 C16 1.509(9)
C14 H14 1.0000
C15 C20 1.376(9)
C15 C16 1.395(8)
C15 O3 1.396(8)
C16 C17 1.395(9)
C17 C18 1.362(9)
C17 H17 0.9500
C18 C19 1.407(8)
C18 C37 1.544(9)
C19 C20 1.366(9)
C19 H19 0.9500
C20 C21 1.521(8)
C21 C23 1.528(9)
C21 H21 1.0000
C22 C27 1.360(9)
C22 C23 1.393(9)
C22 O4 1.394(7)
C23 C24 1.352(9)
C24 C25 1.380(9)
C24 H24 0.9500
C25 C26 1.383(9)
C25 C41 1.536(10)
C26 C27 1.396(9)
C26 H26 0.9500
C27 C28 1.517(9)
C28 H28 1.0000
C29 C30 1.484(11)
C29 C32 1.530(11)
C29 C31 1.544(12)
C30 H30A 0.9800
C30 H30B 0.9800
C30 H30C 0.9800
C31 H31A 0.9800
C31 H31B 0.9800
C31 H31C 0.9800
C32 H32A 0.9800
C32 H32B 0.9800
C32 H32C 0.9800
C33 C34 1.501(11)
C33 C36 1.507(11)
C33 C35 1.512(11)
C34 H34A 0.9800
C34 H34B 0.9800
C34 H34C 0.9800
C35 H35A 0.9800
C35 H35B 0.9800
C35 H35C 0.9800
C36 H36A 0.9800
C36 H36B 0.9800
C36 H36C 0.9800
C37 C38 1.471(10)
C37 C39 1.521(12)
C37 C40 1.527(11)
C38 H38A 0.9800
C38 H38B 0.9800
C38 H38C 0.9800
C39 H39A 0.9800
C39 H39B 0.9800
C39 H39C 0.9800
C40 H40A 0.9800
C40 H40B 0.9800
C40 H40C 0.9800
C41 C43 1.413(19)
C41 C42 1.489(14)
C41 C44 1.518(14)
C42 H42A 0.9801
C42 H42B 0.9801
C42 H42C 0.9801
C43 H43A 1.1032
C43 H43B 1.0969
C43 H43C 1.0918
C44 H44A 0.9800
C44 H44B 0.9800
C44 H44C 0.9800
C45 O1 1.425(8)
C45 H45A 0.9800
C45 H45B 0.9800
C45 H45C 0.9800
C46 O2 1.434(9)
C46 H46A 0.9800
C46 H46B 0.9800
C46 H46C 0.9800
C47 O3 1.413(8)
C47 H47A 0.9800
C47 H47B 0.9800
C47 H47C 0.9800
C48 O4 1.431(8)
C48 H48A 0.9800
C48 H48B 0.9800
C48 H48C 0.9800
C49 Cl2 1.728(12)
C49 Cl1 1.730(10)
C49 Cl3 1.734(11)
C49 H49 1.0000
C50 Cl6 1.53(2)
C50 Cl5 1.72(2)
C50 Cl4 1.790(19)
C50 H50 1.0000
